data_4306996
loop_
_publ_author_name
'Shilie Pan'
'Byron Watkins'
'Jared P. Smit'
'Michael R. Marvel'
'Ian Saratovsky'
'Kenneth R. Poeppelmeier'

_publ_section_title
;
Structure and Magnetic Properties of Pb2Cu3B4O11: a New Copper Borate
Featuring [Cu3O8]10- Units
;
_journal_name_full 'Inorganic Chemistry'
_journal_page_first 3851
_journal_page_last 3855
_journal_paper_doi 10.1021/ic0614824
_journal_volume 46
_journal_year 2007
_chemical_formula_sum 'B4 Cu3 O11 Pb2'
_chemical_formula_weight 824.24
_chemical_name_systematic
; 
 ? 
;
_space_group_IT_number 13
_symmetry_cell_setting monoclinic
_symmetry_space_group_name_Hall '-P 2yac'
_symmetry_space_group_name_H-M 'P 1 2/n 1'
_atom_sites_solution_hydrogens none
_atom_sites_solution_primary direct
_atom_sites_solution_secondary difmap
_audit_creation_method SHELXL-97
_cell_angle_alpha 90.00
_cell_angle_beta 97.089(3)
_cell_angle_gamma 90.00
_cell_formula_units_Z 2
_cell_length_a 6.8016(15)
_cell_length_b 4.7123(10)
_cell_length_c 14.614(3)
_cell_measurement_reflns_used 3124
_cell_measurement_temperature 153(2)
_cell_measurement_theta_max 28.92
_cell_measurement_theta_min 2.81
_cell_volume 464.82(17)
_computing_cell_refinement 'Bruker SMART'
_computing_data_collection 'Bruker SMART'
_computing_data_reduction 'Bruker SAINT'
_computing_molecular_graphics 'Bruker SHELXTL'
_computing_publication_material 'Bruker SHELXTL'
_computing_structure_refinement 'SHELXL-97 (Sheldrick, 1997)'
_computing_structure_solution 'SHELXS-97 (Sheldrick, 1990)'
_diffrn_ambient_temperature 153(2)
_diffrn_measured_fraction_theta_full 0.897
_diffrn_measured_fraction_theta_max 0.897
_diffrn_measurement_device_type 'CCD area detector'
_diffrn_measurement_method 'phi and omega scans'
_diffrn_radiation_monochromator graphite
_diffrn_radiation_source 'fine-focus sealed tube'
_diffrn_radiation_type MoK\a
_diffrn_radiation_wavelength 0.71073
_diffrn_reflns_av_R_equivalents 0.0400
_diffrn_reflns_av_sigmaI/netI 0.0439
_diffrn_reflns_limit_h_max 9
_diffrn_reflns_limit_h_min -8
_diffrn_reflns_limit_k_max 6
_diffrn_reflns_limit_k_min -6
_diffrn_reflns_limit_l_max 18
_diffrn_reflns_limit_l_min -19
_diffrn_reflns_number 3645
_diffrn_reflns_theta_full 29.03
_diffrn_reflns_theta_max 29.03
_diffrn_reflns_theta_min 3.48
_exptl_absorpt_coefficient_mu 42.908
_exptl_absorpt_correction_T_max 0.64373
_exptl_absorpt_correction_T_min 0.01355
_exptl_absorpt_correction_type numerical
_exptl_absorpt_process_details 'face indexed'
_exptl_crystal_colour blue
_exptl_crystal_density_diffrn 5.889
_exptl_crystal_density_meas ?
_exptl_crystal_density_method .
_exptl_crystal_description plate
_exptl_crystal_F_000 718
_exptl_crystal_size_max 0.60
_exptl_crystal_size_mid 0.13
_exptl_crystal_size_min 0.01
_refine_diff_density_max 4.165
_refine_diff_density_min -4.045
_refine_diff_density_rms 0.556
_refine_ls_extinction_coef 0.0018(5)
_refine_ls_extinction_expression Fc^*^=kFc[1+0.001xFc^2^\l^3^/sin(2\q)]^-1/4^
_refine_ls_extinction_method SHELXL
_refine_ls_goodness_of_fit_ref 1.120
_refine_ls_hydrogen_treatment none
_refine_ls_matrix_type full
_refine_ls_number_parameters 94
_refine_ls_number_reflns 1124
_refine_ls_number_restraints 0
_refine_ls_restrained_S_all 1.120
_refine_ls_R_factor_all 0.0386
_refine_ls_R_factor_gt 0.0345
_refine_ls_shift/su_max 0.001
_refine_ls_shift/su_mean 0.000
_refine_ls_structure_factor_coef Fsqd
_refine_ls_weighting_details 'calc w=1/[\s^2^(Fo^2^)+(0.0651P)^2^+0.1985P] where P=(Fo^2^+2Fc^2^)/3'
_refine_ls_weighting_scheme calc
_refine_ls_wR_factor_gt 0.0940
_refine_ls_wR_factor_ref 0.0965
_reflns_number_gt 1027
_reflns_number_total 1124
_reflns_threshold_expression >2sigma(I)
_cod_data_source_file ic0614824-file001.cif
_cod_data_source_block s50abs
_cod_depositor_comments
;
The following automatic conversions were performed:
'_symmetry_cell_setting' value 'Monoclinic' changed to 'monoclinic'
according to '/home/saulius/struct/CIF-dictionaries/cif_core.dic'
dictionary named 'cif_core.dic' version 2.4.1 from 2010-06-29.

Automatic conversion script
Id: cif_fix_enum 1527 2010-12-29 10:47:43Z saulius 
;
_cod_database_code 4306996

loop_
_symmetry_equiv_pos_as_xyz
'x, y, z'
'-x+1/2, y, -z+1/2'
'-x, -y, -z'
'x-1/2, -y, z-1/2'

loop_
_atom_site_label
_atom_site_type_symbol
_atom_site_fract_x
_atom_site_fract_y
_atom_site_fract_z
_atom_site_U_iso_or_equiv
_atom_site_adp_type
_atom_site_occupancy
_atom_site_symmetry_multiplicity
_atom_site_calc_flag
_atom_site_refinement_flags
_atom_site_disorder_assembly
_atom_site_disorder_group
Pb1 Pb -0.01556(5) 0.42876(6) 0.69132(2) 0.00847(19) Uani 1 1 d . . .
Cu1 Cu 0.0000 0.0000 0.5000 0.0066(3) Uani 1 2 d S . .
Cu2 Cu 0.34927(17) 0.4815(2) 0.55858(8) 0.0070(3) Uani 1 1 d . . .
B1 B -0.3677(17) -0.0510(19) 0.5945(8) 0.008(2) Uani 1 1 d . . .
B2 B 0.2957(15) 0.998(2) 0.6604(7) 0.0080(19) Uani 1 1 d . . .
O1 O -0.1880(12) 0.0757(13) 0.5874(5) 0.0144(16) Uani 1 1 d . . .
O2 O 0.2500 0.1236(18) 0.7500 0.0081(17) Uani 1 2 d S . .
O3 O 0.1784(9) 0.1856(12) 0.5913(4) 0.0077(12) Uani 1 1 d . . .
O4 O 0.2482(10) 0.7058(12) 0.6487(5) 0.0128(14) Uani 1 1 d . . .
O5 O -0.4896(11) 0.0631(11) 0.6574(5) 0.0092(14) Uani 1 1 d . . .
O6 O 0.5724(9) 0.7090(12) 0.5479(4) 0.0096(12) Uani 1 1 d . . .

loop_
_atom_site_aniso_label
_atom_site_aniso_U_11
_atom_site_aniso_U_22
_atom_site_aniso_U_33
_atom_site_aniso_U_23
_atom_site_aniso_U_13
_atom_site_aniso_U_12
Pb1 0.0096(3) 0.0050(2) 0.0109(3) 0.00003(10) 0.00161(15) 0.00106(10)
Cu1 0.0074(7) 0.0034(6) 0.0089(8) -0.0017(6) 0.0009(6) -0.0008(6)
Cu2 0.0095(6) 0.0028(5) 0.0094(6) -0.0008(4) 0.0031(4) -0.0009(4)
B1 0.009(5) 0.005(4) 0.009(5) -0.001(3) 0.000(4) -0.002(3)
B2 0.009(5) 0.004(4) 0.011(5) -0.004(4) 0.000(4) 0.001(4)
O1 0.014(4) 0.016(3) 0.014(4) -0.008(2) 0.005(3) -0.004(2)
O2 0.009(4) 0.007(4) 0.009(5) 0.000 0.004(3) 0.000
O3 0.008(3) 0.003(2) 0.012(3) -0.002(2) 0.002(2) -0.001(2)
O4 0.016(3) 0.005(3) 0.019(4) -0.003(3) 0.009(3) -0.004(3)
O5 0.009(3) 0.007(3) 0.012(4) -0.003(2) 0.003(3) -0.002(2)
O6 0.011(3) 0.008(3) 0.012(3) -0.003(2) 0.008(2) -0.004(2)

loop_
_atom_type_symbol
_atom_type_description
_atom_type_scat_dispersion_real
_atom_type_scat_dispersion_imag
_atom_type_scat_source
B B 0.0013 0.0007 'International Tables Vol C Tables 4.2.6.8 and 6.1.1.4'
O O 0.0106 0.0060 'International Tables Vol C Tables 4.2.6.8 and 6.1.1.4'
Cu Cu 0.3201 1.2651 'International Tables Vol C Tables 4.2.6.8 and 6.1.1.4'
Pb Pb -3.3944 10.1111 'International Tables Vol C Tables 4.2.6.8 and 6.1.1.4'

loop_
_geom_angle_atom_site_label_1
_geom_angle_atom_site_label_2
_geom_angle_atom_site_label_3
_geom_angle
_geom_angle_site_symmetry_1
_geom_angle_site_symmetry_3
_geom_angle_publ_flag
O4 Pb1 O3 66.9(2) . . ?
O4 Pb1 O2 82.1(2) . . ?
O3 Pb1 O2 58.52(16) . . ?
O4 Pb1 O1 122.2(2) . . ?
O3 Pb1 O1 63.4(2) . . ?
O2 Pb1 O1 95.5(2) . . ?
O4 Pb1 Cu2 33.27(15) . . ?
O3 Pb1 Cu2 34.10(14) . . ?
O2 Pb1 Cu2 70.72(7) . . ?
O1 Pb1 Cu2 91.35(19) . . ?
O3 Cu1 O3 180.000(1) 3_556 . ?
O3 Cu1 O1 82.5(3) 3_556 3_556 ?
O3 Cu1 O1 97.5(3) . 3_556 ?
O3 Cu1 O1 97.5(3) 3_556 . ?
O3 Cu1 O1 82.5(3) . . ?
O1 Cu1 O1 180.000(2) 3_556 . ?
O6 Cu2 O4 96.1(3) . . ?
O6 Cu2 O3 163.3(3) . . ?
O4 Cu2 O3 87.1(3) . . ?
O6 Cu2 O6 83.8(3) . 3_666 ?
O4 Cu2 O6 170.7(3) . 3_666 ?
O3 Cu2 O6 95.7(3) . 3_666 ?
O6 Cu2 Cu2 42.54(19) . 3_666 ?
O4 Cu2 Cu2 137.9(2) . 3_666 ?
O3 Cu2 Cu2 134.67(19) . 3_666 ?
O6 Cu2 Cu2 41.26(18) 3_666 3_666 ?
O6 Cu2 Pb1 139.05(19) . . ?
O4 Cu2 Pb1 43.51(19) . . ?
O3 Cu2 Pb1 44.22(18) . . ?
O6 Cu2 Pb1 137.13(18) 3_666 . ?
Cu2 Cu2 Pb1 178.21(6) 3_666 . ?
O6 B1 O1 122.6(9) 1_445 . ?
O6 B1 O5 118.6(9) 1_445 . ?
O1 B1 O5 118.7(8) . . ?
O4 B2 O3 113.4(7) . 1_565 ?
O4 B2 O5 113.7(8) . 1_665 ?
O3 B2 O5 107.5(8) 1_565 1_665 ?
O4 B2 O2 114.7(9) . 1_565 ?
O3 B2 O2 101.9(7) 1_565 1_565 ?
O5 B2 O2 104.7(7) 1_665 1_565 ?
B1 O1 Cu1 129.1(6) . . ?
B1 O1 Pb1 127.6(6) . . ?
Cu1 O1 Pb1 103.2(3) . . ?
B2 O2 B2 133.8(10) 1_545 2_546 ?
B2 O2 Pb1 108.7(4) 1_545 2_556 ?
B2 O2 Pb1 98.8(4) 2_546 2_556 ?
B2 O2 Pb1 98.8(4) 1_545 . ?
B2 O2 Pb1 108.7(4) 2_546 . ?
Pb1 O2 Pb1 105.8(3) 2_556 . ?
B2 O3 Cu1 116.3(5) 1_545 . ?
B2 O3 Cu2 108.0(5) 1_545 . ?
Cu1 O3 Cu2 120.9(3) . . ?
B2 O3 Pb1 99.2(5) 1_545 . ?
Cu1 O3 Pb1 107.4(3) . . ?
Cu2 O3 Pb1 101.7(2) . . ?
B2 O4 Cu2 122.1(6) . . ?
B2 O4 Pb1 132.3(6) . . ?
Cu2 O4 Pb1 103.2(2) . . ?
B1 O5 B2 126.3(7) . 1_445 ?
B1 O6 Cu2 129.0(7) 1_665 . ?
B1 O6 Cu2 134.2(7) 1_665 3_666 ?
Cu2 O6 Cu2 96.2(3) . 3_666 ?

loop_
_geom_bond_atom_site_label_1
_geom_bond_atom_site_label_2
_geom_bond_distance
_geom_bond_site_symmetry_2
_geom_bond_publ_flag
Pb1 O4 2.364(6) . ?
Pb1 O3 2.380(6) . ?
Pb1 O2 2.384(5) . ?
Pb1 O1 2.451(7) . ?
Pb1 Cu2 3.3421(14) . ?
Cu1 O3 1.902(6) 3_556 ?
Cu1 O3 1.902(6) . ?
Cu1 O1 1.949(8) 3_556 ?
Cu1 O1 1.949(8) . ?
Cu2 O6 1.880(6) . ?
Cu2 O4 1.883(7) . ?
Cu2 O3 1.913(6) . ?
Cu2 O6 1.928(6) 3_666 ?
Cu2 Cu2 2.834(2) 3_666 ?
B1 O6 1.356(11) 1_445 ?
B1 O1 1.376(13) . ?
B1 O5 1.418(14) . ?
B2 O4 1.421(11) . ?
B2 O3 1.495(12) 1_565 ?
B2 O5 1.498(12) 1_665 ?
B2 O2 1.503(11) 1_565 ?
O2 B2 1.503(11) 1_545 ?
O2 B2 1.503(11) 2_546 ?
O2 Pb1 2.384(5) 2_556 ?
O3 B2 1.495(12) 1_545 ?
O5 B2 1.498(12) 1_445 ?
O6 B1 1.356(11) 1_665 ?
O6 Cu2 1.928(6) 3_666 ?
